data_2207584
loop_
_publ_author_name
'Miao, Xiao-He'
'Xiao, Hong-Ping'
'Zhu, Long-Guan'

_publ_section_title
;<i>catena</i>-Poly[[[aqua(2,2'-bipyridine)copper(II)]-\m-3-sulfonatobenzoato]
 monohydrate]
;
_journal_coeditor_code KP6068
_journal_issue 12
_journal_name_full 'Acta Crystallographica Section E'
_journal_page_first m2561
_journal_page_last m2563
_journal_paper_doi 10.1107/S1600536805036184
_journal_volume 61
_journal_year 2005
_chemical_formula_iupac '[Cu (C7 H4 O5 S) (C10 H8 N2) (H2 O)], H2 O'
_chemical_formula_moiety 'C17 H14 Cu N2 O6 S, H2 O'
_chemical_formula_sum 'C17 H16 Cu N2 O7 S'
_chemical_formula_weight 455.92
_chemical_name_systematic
;
catena-Poly[[[aqua(2,2'-bipyridine)copper(II)]-\m-3-sulfonatobenzoato]
monohydrate]
;
_space_group_IT_number 14
_symmetry_cell_setting monoclinic
_symmetry_space_group_name_Hall '-P 2yn'
_symmetry_space_group_name_H-M 'P 1 21/n 1'
_atom_sites_solution_hydrogens geom
_atom_sites_solution_primary direct
_atom_sites_solution_secondary difmap
_audit_creation_method SHELXL-97
_cell_angle_alpha 90.00
_cell_angle_beta 93.0940(10)
_cell_angle_gamma 90.00
_cell_formula_units_Z 4
_cell_length_a 9.5843(5)
_cell_length_b 17.8784(9)
_cell_length_c 10.6912(6)
_cell_measurement_reflns_used 4969
_cell_measurement_temperature 295(2)
_cell_measurement_theta_max 27.7
_cell_measurement_theta_min 2.2
_cell_volume 1829.29(17)
_computing_cell_refinement 'SAINT (Bruker, 2002)'
_computing_data_collection 'SMART (Bruker, 2002)'
_computing_data_reduction SAINT
_computing_molecular_graphics 'ORTEP-3 for Windows (Farrugia, 1997)'
_computing_publication_material 'WinGX (Farrugia, 1999)'
_computing_structure_refinement 'SHELXL97 (Sheldrick, 1997)'
_computing_structure_solution 'SHELXS97 (Sheldrick, 1997)'
_diffrn_ambient_temperature 295(2)
_diffrn_measured_fraction_theta_full 0.999
_diffrn_measured_fraction_theta_max 0.999
_diffrn_measurement_device_type 'Bruker SMART APEX area-detector'
_diffrn_measurement_method '\f and \w'
_diffrn_radiation_monochromator graphite
_diffrn_radiation_source 'fine-focus sealed tube'
_diffrn_radiation_type MoK\a
_diffrn_radiation_wavelength 0.71073
_diffrn_reflns_av_R_equivalents 0.020
_diffrn_reflns_av_sigmaI/netI 0.025
_diffrn_reflns_limit_h_max 11
_diffrn_reflns_limit_h_min -11
_diffrn_reflns_limit_k_max 11
_diffrn_reflns_limit_k_min -21
_diffrn_reflns_limit_l_max 12
_diffrn_reflns_limit_l_min -12
_diffrn_reflns_number 9836
_diffrn_reflns_theta_full 25.50
_diffrn_reflns_theta_max 25.50
_diffrn_reflns_theta_min 2.22
_diffrn_standards_number 0
_exptl_absorpt_coefficient_mu 1.352
_exptl_absorpt_correction_T_max 0.783
_exptl_absorpt_correction_T_min 0.621
_exptl_absorpt_correction_type multi-scan
_exptl_absorpt_process_details '(SADABS; Bruker, 2002)'
_exptl_crystal_colour green
_exptl_crystal_density_diffrn 1.655
_exptl_crystal_density_method 'not measured'
_exptl_crystal_description prism
_exptl_crystal_F_000 932
_exptl_crystal_size_max 0.39
_exptl_crystal_size_mid 0.27
_exptl_crystal_size_min 0.19
_refine_diff_density_max 0.343
_refine_diff_density_min -0.272
_refine_ls_extinction_method none
_refine_ls_goodness_of_fit_ref 1.046
_refine_ls_hydrogen_treatment mixed
_refine_ls_matrix_type full
_refine_ls_number_parameters 265
_refine_ls_number_reflns 3402
_refine_ls_number_restraints 7
_refine_ls_restrained_S_all 1.048
_refine_ls_R_factor_all 0.036
_refine_ls_R_factor_gt 0.032
_refine_ls_shift/su_max 0.001
_refine_ls_shift/su_mean 0.000
_refine_ls_structure_factor_coef Fsqd
_refine_ls_weighting_details 'calc w = 1/[\s^2^(Fo^2^)+(0.0469P)^2^+0.7756P] where P = (Fo^2^+2Fc^2^)/3'
_refine_ls_weighting_scheme calc
_refine_ls_wR_factor_gt 0.083
_refine_ls_wR_factor_ref 0.085
_reflns_number_gt 3069
_reflns_number_total 3402
_reflns_threshold_expression I>2\s(I)
_cod_data_source_file kp6068.cif
_cod_data_source_block I
_cod_original_sg_symbol_H-M 'P 21/n'
_cod_database_code 2207584
_cod_database_fobs_code 2207584

loop_
_symmetry_equiv_pos_as_xyz
'x, y, z'
'-x+1/2, y+1/2, -z+1/2'
'-x, -y, -z'
'x-1/2, -y-1/2, z-1/2'

loop_
_atom_site_label
_atom_site_fract_x
_atom_site_fract_y
_atom_site_fract_z
_atom_site_U_iso_or_equiv
_atom_site_adp_type
_atom_site_calc_flag
_atom_site_refinement_flags
_atom_site_occupancy
_atom_site_type_symbol
Cu1 0.56301(3) 0.832834(15) 0.66350(3) 0.03496(11) Uani d . 1 Cu
S1 1.36977(5) 0.86929(3) 0.93176(5) 0.03501(15) Uani d . 1 S
N1 0.4979(2) 0.72707(11) 0.64007(17) 0.0367(4) Uani d . 1 N
N2 0.3723(2) 0.85285(11) 0.58447(18) 0.0379(4) Uani d . 1 N
O1 0.74982(16) 0.80106(9) 0.72584(16) 0.0415(4) Uani d . 1 O
O2 0.8715(2) 0.90663(12) 0.7065(3) 0.0775(7) Uani d . 1 O
O3 1.3950(2) 0.85464(12) 1.06382(16) 0.0587(5) Uani d . 1 O
O4 1.33012(18) 0.94542(10) 0.9035(2) 0.0609(5) Uani d . 1 O
O5 1.48650(17) 0.84350(10) 0.86174(16) 0.0444(4) Uani d . 1 O
O6 0.62155(17) 0.93645(9) 0.63843(17) 0.0448(4) Uani d D 1 O
O7 0.4952(3) 1.03623(11) 0.77158(19) 0.0635(5) Uani d D 1 O
C1 0.5734(3) 0.66601(14) 0.6667(2) 0.0454(6) Uani d . 1 C
H1 0.6654 0.6713 0.6978 0.054 Uiso calc R 1 H
C2 0.5189(3) 0.59512(16) 0.6495(3) 0.0572(7) Uani d . 1 C
H2 0.5732 0.5531 0.6686 0.069 Uiso calc R 1 H
C3 0.3829(3) 0.58757(16) 0.6035(3) 0.0596(7) Uani d . 1 C
H3 0.3441 0.5402 0.5919 0.072 Uiso calc R 1 H
C4 0.3045(3) 0.65030(16) 0.5748(3) 0.0514(7) Uani d . 1 C
H4 0.2125 0.6459 0.5435 0.062 Uiso calc R 1 H
C5 0.3645(2) 0.72007(13) 0.5932(2) 0.0371(5) Uani d . 1 C
C6 0.2936(2) 0.79103(14) 0.5629(2) 0.0370(5) Uani d . 1 C
C7 0.1574(3) 0.79643(16) 0.5127(2) 0.0485(6) Uani d . 1 C
H7 0.1039 0.7537 0.4978 0.058 Uiso calc R 1 H
C8 0.1028(3) 0.86635(18) 0.4851(3) 0.0558(7) Uani d . 1 C
H8 0.0116 0.8710 0.4516 0.067 Uiso calc R 1 H
C9 0.1833(3) 0.92886(17) 0.5073(3) 0.0554(7) Uani d . 1 C
H9 0.1476 0.9763 0.4895 0.066 Uiso calc R 1 H
C10 0.3182(3) 0.91991(15) 0.5565(3) 0.0492(6) Uani d . 1 C
H10 0.3734 0.9621 0.5706 0.059 Uiso calc R 1 H
C11 0.8603(2) 0.84039(14) 0.7388(2) 0.0408(5) Uani d . 1 C
C12 0.9889(2) 0.80234(13) 0.7955(2) 0.0353(5) Uani d . 1 C
C13 1.1043(2) 0.84650(13) 0.8305(2) 0.0357(5) Uani d . 1 C
H13 1.1006 0.8980 0.8187 0.043 Uiso calc R 1 H
C14 1.2240(2) 0.81361(13) 0.8827(2) 0.0330(5) Uani d . 1 C
C15 1.2310(2) 0.73644(13) 0.8995(2) 0.0405(5) Uani d . 1 C
H15 1.3118 0.7145 0.9349 0.049 Uiso calc R 1 H
C16 1.1168(3) 0.69248(14) 0.8632(2) 0.0438(6) Uani d . 1 C
H16 1.1212 0.6408 0.8728 0.053 Uiso calc R 1 H
C17 0.9960(2) 0.72586(13) 0.8124(2) 0.0391(5) Uani d . 1 C
H17 0.9189 0.6964 0.7894 0.047 Uiso calc R 1 H
H6A 0.7085(14) 0.9290(17) 0.660(3) 0.080 Uiso d D 1 H
H6B 0.596(3) 0.9723(13) 0.682(3) 0.080 Uiso d D 1 H
H7A 0.543(3) 1.0675(15) 0.817(2) 0.080 Uiso d D 1 H
H7B 0.432(2) 1.0203(13) 0.820(2) 0.080 Uiso d D 1 H

loop_
_atom_site_aniso_label
_atom_site_aniso_U_11
_atom_site_aniso_U_22
_atom_site_aniso_U_33
_atom_site_aniso_U_12
_atom_site_aniso_U_13
_atom_site_aniso_U_23
Cu1 0.02699(16) 0.03361(18) 0.04376(18) -0.00558(10) -0.00288(12) -0.00107(11)
S1 0.0277(3) 0.0359(3) 0.0412(3) -0.0010(2) -0.0005(2) -0.0017(2)
N1 0.0340(10) 0.0373(11) 0.0390(10) -0.0075(8) 0.0043(8) -0.0042(8)
N2 0.0311(10) 0.0429(11) 0.0393(10) -0.0059(8) -0.0029(8) -0.0005(8)
O1 0.0275(8) 0.0378(9) 0.0585(10) -0.0025(7) -0.0039(7) -0.0029(8)
O2 0.0354(10) 0.0588(13) 0.136(2) -0.0109(9) -0.0191(11) 0.0407(13)
O3 0.0590(12) 0.0779(14) 0.0386(10) -0.0229(10) -0.0018(9) -0.0050(9)
O4 0.0366(9) 0.0337(10) 0.1111(16) -0.0010(7) -0.0068(10) 0.0000(10)
O5 0.0305(8) 0.0565(11) 0.0466(10) 0.0020(7) 0.0043(7) 0.0001(8)
O6 0.0342(9) 0.0384(9) 0.0607(11) -0.0071(7) -0.0075(8) 0.0066(8)
O7 0.0858(16) 0.0431(11) 0.0613(12) -0.0086(10) 0.0014(11) -0.0056(9)
C1 0.0435(14) 0.0406(15) 0.0522(15) -0.0031(10) 0.0042(12) -0.0007(10)
C2 0.0599(17) 0.0378(15) 0.0742(19) -0.0045(12) 0.0073(14) 0.0017(13)
C3 0.0635(18) 0.0422(16) 0.0736(19) -0.0205(13) 0.0084(15) -0.0043(14)
C4 0.0417(14) 0.0514(16) 0.0609(17) -0.0164(12) 0.0023(12) -0.0049(13)
C5 0.0330(12) 0.0441(13) 0.0347(11) -0.0110(10) 0.0065(9) -0.0055(10)
C6 0.0324(11) 0.0466(14) 0.0320(11) -0.0093(10) 0.0035(9) -0.0049(9)
C7 0.0361(13) 0.0567(17) 0.0518(14) -0.0141(12) -0.0049(11) -0.0072(12)
C8 0.0345(13) 0.072(2) 0.0602(17) -0.0040(13) -0.0089(12) 0.0014(14)
C9 0.0408(14) 0.0580(17) 0.0661(17) 0.0005(12) -0.0092(13) 0.0122(14)
C10 0.0413(14) 0.0440(15) 0.0611(16) -0.0048(11) -0.0077(12) 0.0025(12)
C11 0.0301(12) 0.0439(14) 0.0483(14) -0.0038(10) 0.0002(10) 0.0025(10)
C12 0.0286(11) 0.0421(13) 0.0355(11) -0.0028(9) 0.0032(9) -0.0021(10)
C13 0.0299(11) 0.0340(12) 0.0430(12) -0.0014(9) 0.0009(10) 0.0018(9)
C14 0.0283(11) 0.0357(12) 0.0351(11) -0.0008(9) 0.0019(9) -0.0029(9)
C15 0.0356(12) 0.0385(13) 0.0470(13) 0.0039(10) -0.0006(10) -0.0030(10)
C16 0.0455(14) 0.0309(12) 0.0549(15) 0.0005(10) 0.0028(11) -0.0043(10)
C17 0.0362(12) 0.0384(13) 0.0427(12) -0.0067(10) 0.0033(10) -0.0069(10)

loop_
_atom_type_symbol
_atom_type_description
_atom_type_scat_dispersion_real
_atom_type_scat_dispersion_imag
_atom_type_scat_source
C C 0.0033 0.0016 'International Tables Vol C Tables 4.2.6.8 and 6.1.1.4'
H H 0.0000 0.0000 'International Tables Vol C Tables 4.2.6.8 and 6.1.1.4'
N N 0.0061 0.0033 'International Tables Vol C Tables 4.2.6.8 and 6.1.1.4'
O O 0.0106 0.0060 'International Tables Vol C Tables 4.2.6.8 and 6.1.1.4'
S S 0.1246 0.1234 'International Tables Vol C Tables 4.2.6.8 and 6.1.1.4'
Cu Cu 0.3201 1.2651 'International Tables Vol C Tables 4.2.6.8 and 6.1.1.4'

loop_
_geom_angle_atom_site_label_1
_geom_angle_atom_site_label_2
_geom_angle_atom_site_label_3
_geom_angle_site_symmetry_3
_geom_angle
_geom_angle_publ_flag
O1 Cu1 O5 1_455 92.39(6) yes
O6 Cu1 O1 . 93.30(7) yes
O1 Cu1 N1 . 92.39(8) yes
O1 Cu1 N2 . 172.09(7) yes
O6 Cu1 O5 1_455 99.01(7) yes
N1 Cu1 O5 1_455 94.66(7) yes
N2 Cu1 O5 1_455 92.58(7) yes
O6 Cu1 N1 . 164.95(8) yes
O6 Cu1 N2 . 92.00(8) yes
N1 Cu1 N2 . 81.07(8) yes
O4 S1 O3 . 113.90(13) yes
O4 S1 O5 . 113.14(11) yes
O3 S1 O5 . 110.68(12) yes
O4 S1 C14 . 105.89(11) no
O3 S1 C14 . 105.99(11) no
O5 S1 C14 . 106.60(10) no
C1 N1 C5 . 119.7(2) no
C1 N1 Cu1 . 125.78(17) no
C5 N1 Cu1 . 114.55(16) no
C10 N2 C6 . 119.4(2) no
C10 N2 Cu1 . 126.14(17) no
C6 N2 Cu1 . 114.46(16) no
C11 O1 Cu1 . 128.04(16) no
S1 O5 Cu1 1_655 142.87(11) no
Cu1 O6 H6A . 96(2) no
Cu1 O6 H6B . 124(2) no
H6A O6 H6B . 106.0(15) no
H7A O7 H7B . 104.1(14) no
N1 C1 C2 . 121.8(3) no
N1 C1 H1 . 119.1 no
C2 C1 H1 . 119.1 no
C3 C2 C1 . 118.9(3) no
C3 C2 H2 . 120.5 no
C1 C2 H2 . 120.5 no
C2 C3 C4 . 119.7(3) no
C2 C3 H3 . 120.1 no
C4 C3 H3 . 120.1 no
C3 C4 C5 . 119.1(3) no
C3 C4 H4 . 120.5 no
C5 C4 H4 . 120.5 no
N1 C5 C4 . 120.9(2) no
N1 C5 C6 . 114.8(2) no
C4 C5 C6 . 124.4(2) no
N2 C6 C7 . 120.9(2) no
N2 C6 C5 . 114.9(2) no
C7 C6 C5 . 124.1(2) no
C8 C7 C6 . 118.9(2) no
C8 C7 H7 . 120.5 no
C6 C7 H7 . 120.5 no
C9 C8 C7 . 119.9(3) no
C9 C8 H8 . 120.1 no
C7 C8 H8 . 120.1 no
C8 C9 C10 . 118.6(3) no
C8 C9 H9 . 120.7 no
C10 C9 H9 . 120.7 no
N2 C10 C9 . 122.4(2) no
N2 C10 H10 . 118.8 no
C9 C10 H10 . 118.8 no
O2 C11 O1 . 125.5(2) no
O2 C11 C12 . 117.5(2) no
O1 C11 C12 . 116.9(2) no
C17 C12 C13 . 119.6(2) no
C17 C12 C11 . 122.2(2) no
C13 C12 C11 . 118.2(2) no
C14 C13 C12 . 119.8(2) no
C14 C13 H13 . 120.1 no
C12 C13 H13 . 120.1 no
C13 C14 C15 . 120.5(2) no
C13 C14 S1 . 120.36(17) no
C15 C14 S1 . 119.14(17) no
C16 C15 C14 . 119.6(2) no
C16 C15 H15 . 120.2 no
C14 C15 H15 . 120.2 no
C15 C16 C17 . 119.7(2) no
C15 C16 H16 . 120.1 no
C17 C16 H16 . 120.1 no
C12 C17 C16 . 120.8(2) no
C12 C17 H17 . 119.6 no
C16 C17 H17 . 119.6 no

loop_
_geom_bond_atom_site_label_1
_geom_bond_atom_site_label_2
_geom_bond_site_symmetry_2
_geom_bond_distance
_geom_bond_publ_flag
Cu1 O1 . 1.9606(16) yes
Cu1 O5 1_455 2.2877(17) yes
Cu1 O6 . 1.9582(17) yes
Cu1 N1 . 2.0027(19) yes
Cu1 N2 . 2.0044(19) yes
S1 O3 . 1.4434(19) yes
S1 O4 . 1.4409(19) yes
S1 O5 . 1.4543(17) yes
S1 C14 . 1.772(2) no
N1 C1 . 1.332(3) no
N1 C5 . 1.353(3) no
N2 C10 . 1.334(3) no
N2 C6 . 1.351(3) no
O1 C11 . 1.273(3) no
O2 C11 . 1.240(3) no
O5 Cu1 1_655 2.2877(17) no
O6 H6A . 0.863(10) no
O6 H6B . 0.84(3) no
O7 H7A . 0.86(3) no
O7 H7B . 0.87(2) no
C1 C2 . 1.380(4) no
C1 H1 . 0.9300 no
C2 C3 . 1.374(4) no
C2 H2 . 0.9300 no
C3 C4 . 1.375(4) no
C3 H3 . 0.9300 no
C4 C5 . 1.383(3) no
C4 H4 . 0.9300 no
C5 C6 . 1.467(3) no
C6 C7 . 1.387(3) no
C7 C8 . 1.381(4) no
C7 H7 . 0.9300 no
C8 C9 . 1.371(4) no
C8 H8 . 0.9300 no
C9 C10 . 1.378(4) no
C9 H9 . 0.9300 no
C10 H10 . 0.9300 no
C11 C12 . 1.506(3) no
C12 C17 . 1.380(3) no
C12 C13 . 1.393(3) no
C13 C14 . 1.380(3) no
C13 H13 . 0.9300 no
C14 C15 . 1.392(3) no
C15 C16 . 1.386(3) no
C15 H15 . 0.9300 no
C16 C17 . 1.387(3) no
C16 H16 . 0.9300 no
C17 H17 . 0.9300 no

loop_
_geom_hbond_atom_site_label_D
_geom_hbond_atom_site_label_H
_geom_hbond_atom_site_label_A
_geom_hbond_site_symmetry_A
_geom_hbond_distance_DH
_geom_hbond_distance_HA
_geom_hbond_distance_DA
_geom_hbond_angle_DHA
_geom_hbond_publ_flag
O7 H7A O3 3_777 0.86(3) 1.960(13) 2.795(3) 165(3) yes
O7 H7B O4 1_455 0.87(2) 1.905(15) 2.714(3) 154(2) yes
O6 H6A O2 . 0.863(10) 1.663(10) 2.523(2) 174(3) yes
O6 H6B O7 . 0.84(3) 1.81(3) 2.620(3) 164(3) yes

loop_
_geom_torsion_atom_site_label_1
_geom_torsion_atom_site_label_2
_geom_torsion_atom_site_label_3
_geom_torsion_atom_site_label_4
_geom_torsion_site_symmetry_1
_geom_torsion_site_symmetry_4
_geom_torsion
_geom_torsion_publ_flag
O6 Cu1 N1 C1 . . 113.3(3) no
O1 Cu1 N1 C1 . . 1.2(2) no
N2 Cu1 N1 C1 . . 176.7(2) no
O5 Cu1 N1 C1 1_455 . -91.42(19) no
O6 Cu1 N1 C5 . . -66.9(3) no
O1 Cu1 N1 C5 . . -179.08(15) no
N2 Cu1 N1 C5 . . -3.56(15) no
O5 Cu1 N1 C5 1_455 . 88.32(15) no
O6 Cu1 N2 C10 . . -11.5(2) no
N1 Cu1 N2 C10 . . -178.1(2) no
O5 Cu1 N2 C10 1_455 . 87.6(2) no
O6 Cu1 N2 C6 . . 170.63(16) no
N1 Cu1 N2 C6 . . 4.06(15) no
O5 Cu1 N2 C6 1_455 . -90.26(16) no
O6 Cu1 O1 C11 . . -0.6(2) no
N1 Cu1 O1 C11 . . 165.4(2) no
O5 Cu1 O1 C11 1_455 . -99.8(2) no
O4 S1 O5 Cu1 . 1_655 -52.9(2) no
O3 S1 O5 Cu1 . 1_655 177.90(16) no
C14 S1 O5 Cu1 . 1_655 63.1(2) no
C5 N1 C1 C2 . . -0.9(4) no
Cu1 N1 C1 C2 . . 178.86(19) no
N1 C1 C2 C3 . . 0.0(4) no
C1 C2 C3 C4 . . 0.5(4) no
C2 C3 C4 C5 . . -0.1(4) no
C1 N1 C5 C4 . . 1.3(3) no
Cu1 N1 C5 C4 . . -178.50(18) no
C1 N1 C5 C6 . . -177.7(2) no
Cu1 N1 C5 C6 . . 2.5(2) no
C3 C4 C5 N1 . . -0.8(4) no
C3 C4 C5 C6 . . 178.1(2) no
C10 N2 C6 C7 . . -0.3(3) no
Cu1 N2 C6 C7 . . 177.70(17) no
C10 N2 C6 C5 . . 178.1(2) no
Cu1 N2 C6 C5 . . -3.9(2) no
N1 C5 C6 N2 . . 0.9(3) no
C4 C5 C6 N2 . . -178.1(2) no
N1 C5 C6 C7 . . 179.3(2) no
C4 C5 C6 C7 . . 0.3(4) no
N2 C6 C7 C8 . . -0.2(4) no
C5 C6 C7 C8 . . -178.4(2) no
C6 C7 C8 C9 . . 0.2(4) no
C7 C8 C9 C10 . . 0.3(4) no
C6 N2 C10 C9 . . 0.8(4) no
Cu1 N2 C10 C9 . . -177.0(2) no
C8 C9 C10 N2 . . -0.8(4) no
Cu1 O1 C11 O2 . . -4.6(4) no
Cu1 O1 C11 C12 . . 176.91(14) no
O2 C11 C12 C17 . . -167.2(3) no
O1 C11 C12 C17 . . 11.4(3) no
O2 C11 C12 C13 . . 12.1(4) no
O1 C11 C12 C13 . . -169.3(2) no
C17 C12 C13 C14 . . -0.6(3) no
C11 C12 C13 C14 . . -180.0(2) no
C12 C13 C14 C15 . . 0.7(3) no
C12 C13 C14 S1 . . -178.18(17) no
O4 S1 C14 C13 . . -0.5(2) no
O3 S1 C14 C13 . . 120.8(2) no
O5 S1 C14 C13 . . -121.21(19) no
O4 S1 C14 C15 . . -179.34(19) no
O3 S1 C14 C15 . . -58.0(2) no
O5 S1 C14 C15 . . 59.9(2) no
C13 C14 C15 C16 . . 0.2(3) no
S1 C14 C15 C16 . . 179.04(18) no
C14 C15 C16 C17 . . -1.1(4) no
C13 C12 C17 C16 . . -0.3(3) no
C11 C12 C17 C16 . . 179.0(2) no
C15 C16 C17 C12 . . 1.1(4) no
